data_1506157
loop_
_publ_author_name
'Das, Suven'
'Fr\"ohlich, Roland'
'Pramanik, Animesh'

_publ_section_title
;
 Synthesis and fluorescent properties of a new class of heterocycles of
 isoindole fused imidazoles with phenolic subunits.
;
_journal_issue 19
_journal_name_full 'Organic letters'
_journal_page_first 4263
_journal_page_last 4266
_journal_paper_doi 10.1021/ol061520n
_journal_volume 8
_journal_year 2006
_chemical_formula_sum 'C17 H14 N2 O5'
_chemical_formula_weight 326.30
_chemical_name_systematic
; 
 ? 
;
_space_group_IT_number 19
_symmetry_cell_setting orthorhombic
_symmetry_space_group_name_Hall 'P 2ac 2ab'
_symmetry_space_group_name_H-M 'P 21 21 21'
_atom_sites_solution_hydrogens geom
_atom_sites_solution_primary direct
_atom_sites_solution_secondary difmap
_audit_creation_method SHELXL-97
_cell_angle_alpha 90.00
_cell_angle_beta 90.00
_cell_angle_gamma 90.00
_cell_formula_units_Z 4
_cell_length_a 7.103(1)
_cell_length_b 13.709(1)
_cell_length_c 14.869(1)
_cell_measurement_reflns_used 2458
_cell_measurement_temperature 223(2)
_cell_measurement_theta_max 68.25
_cell_measurement_theta_min 0.88
_cell_volume 1447.9(2)
_computing_cell_refinement 'Collect (Nonius B.V., 1998)'
_computing_data_collection 'Collect (Nonius B.V., 1998)'
_computing_data_reduction 'Denzo-SMN (Otwinowski & Minor, 1997)'
_computing_molecular_graphics 'SCHAKAL (Keller, 1997)'
_computing_publication_material 'SHELXL-97 (Sheldrick, 1997)'
_computing_structure_refinement 'SHELXL-97 (Sheldrick, 1997)'
_computing_structure_solution 'SHELXS-97 (Sheldrick, 1990)'
_diffrn_ambient_temperature 223(2)
_diffrn_measured_fraction_theta_full 0.975
_diffrn_measured_fraction_theta_max 0.975
_diffrn_measurement_device_type 'Nonius KappaCCD APEXII'
_diffrn_measurement_method '\w and \f scans'
_diffrn_radiation_monochromator graphite
_diffrn_radiation_source 'fine-focus sealed tube'
_diffrn_radiation_type CuK\a
_diffrn_radiation_wavelength 1.54178
_diffrn_reflns_av_R_equivalents 0.033
_diffrn_reflns_av_sigmaI/netI 0.0168
_diffrn_reflns_limit_h_max 8
_diffrn_reflns_limit_h_min -8
_diffrn_reflns_limit_k_max 16
_diffrn_reflns_limit_k_min -16
_diffrn_reflns_limit_l_max 17
_diffrn_reflns_limit_l_min -17
_diffrn_reflns_number 12370
_diffrn_reflns_theta_full 67.79
_diffrn_reflns_theta_max 67.79
_diffrn_reflns_theta_min 5.95
_exptl_absorpt_coefficient_mu 0.940
_exptl_absorpt_correction_T_max 0.8342
_exptl_absorpt_correction_T_min 0.7343
_exptl_absorpt_correction_type empirical
_exptl_absorpt_process_details 'Denzo (Otwinowski, Borek, Majewski & Minor, 2003)'
_exptl_crystal_colour yellow
_exptl_crystal_density_diffrn 1.497
_exptl_crystal_density_method 'not measured'
_exptl_crystal_description block
_exptl_crystal_F_000 680
_exptl_crystal_size_max 0.35
_exptl_crystal_size_mid 0.25
_exptl_crystal_size_min 0.20
_refine_diff_density_max 0.124
_refine_diff_density_min -0.127
_refine_diff_density_rms 0.030
_refine_ls_abs_structure_details 'Flack H D (1983), Acta Cryst. A39, 876-881'
_refine_ls_abs_structure_Flack -0.07(16)
_refine_ls_extinction_method none
_refine_ls_goodness_of_fit_ref 1.070
_refine_ls_hydrogen_treatment riding
_refine_ls_matrix_type full
_refine_ls_number_parameters 231
_refine_ls_number_reflns 2564
_refine_ls_number_restraints 0
_refine_ls_restrained_S_all 1.070
_refine_ls_R_factor_all 0.0271
_refine_ls_R_factor_gt 0.0270
_refine_ls_shift/su_max 0.000
_refine_ls_shift/su_mean 0.000
_refine_ls_structure_factor_coef Fsqd
_refine_ls_weighting_details 'calc w=1/[\s^2^(Fo^2^)+(0.0425P)^2^+0.2382P] where P=(Fo^2^+2Fc^2^)/3'
_refine_ls_weighting_scheme calc
_refine_ls_wR_factor_gt 0.0724
_refine_ls_wR_factor_ref 0.0725
_reflns_number_gt 2552
_reflns_number_total 2564
_reflns_threshold_expression >2sigma(I)
_cod_data_source_file ol061520nsi20060621_104959.cif
_cod_data_source_block fro3514
_cod_original_sg_symbol_H-M P212121
_cod_database_code 1506157

loop_
_symmetry_equiv_pos_as_xyz
'x, y, z'
'-x+1/2, -y, z+1/2'
'-x, y+1/2, -z+1/2'
'x+1/2, -y+1/2, -z'

loop_
_atom_site_label
_atom_site_type_symbol
_atom_site_fract_x
_atom_site_fract_y
_atom_site_fract_z
_atom_site_U_iso_or_equiv
_atom_site_adp_type
_atom_site_occupancy
_atom_site_symmetry_multiplicity
_atom_site_calc_flag
_atom_site_refinement_flags
N1 N -0.02462(17) 0.22835(9) 0.64671(8) 0.0297(3) Uani 1 1 d .
H1 H -0.015(3) 0.1662(15) 0.6611(13) 0.052(5) Uiso 1 1 d .
C2 C -0.00953(19) 0.30199(9) 0.70840(9) 0.0294(3) Uani 1 1 d .
O2 O 0.02764(16) 0.29532(7) 0.78843(7) 0.0396(3) Uani 1 1 d .
N3 N -0.04838(17) 0.38582(8) 0.65902(7) 0.0286(2) Uani 1 1 d .
C4 C -0.0586(2) 0.48706(9) 0.67553(9) 0.0300(3) Uani 1 1 d .
O41 O -0.02750(18) 0.52652(7) 0.74717(6) 0.0428(3) Uani 1 1 d .
C5 C -0.1158(2) 0.52805(10) 0.58773(9) 0.0292(3) Uani 1 1 d .
C6 C -0.1568(2) 0.62457(10) 0.56766(10) 0.0363(3) Uani 1 1 d .
H6 H -0.1405 0.6741 0.6107 0.044 Uiso 1 1 calc R
C7 C -0.2225(2) 0.64570(10) 0.48207(10) 0.0392(3) Uani 1 1 d .
H7 H -0.2531 0.7103 0.4668 0.047 Uiso 1 1 calc R
C8 C -0.2436(2) 0.57177(11) 0.41847(10) 0.0370(3) Uani 1 1 d .
H8 H -0.2893 0.5876 0.3609 0.044 Uiso 1 1 calc R
C9 C -0.1990(2) 0.47546(10) 0.43783(9) 0.0310(3) Uani 1 1 d .
H9 H -0.2120 0.4266 0.3939 0.037 Uiso 1 1 calc R
C10 C -0.13454(18) 0.45297(9) 0.52377(9) 0.0271(3) Uani 1 1 d .
C11 C -0.08671(18) 0.36203(9) 0.56858(9) 0.0268(3) Uani 1 1 d .
C12 C -0.07090(18) 0.26402(9) 0.56045(9) 0.0264(3) Uani 1 1 d .
C13 C -0.08005(17) 0.20000(9) 0.48168(9) 0.0273(3) Uani 1 1 d .
C14 C -0.02737(19) 0.23655(10) 0.39702(9) 0.0292(3) Uani 1 1 d .
H14 H 0.0081 0.3023 0.3910 0.035 Uiso 1 1 calc R
C15 C -0.02757(19) 0.17611(10) 0.32241(9) 0.0328(3) Uani 1 1 d .
O151 O 0.02281(17) 0.20544(8) 0.23692(7) 0.0439(3) Uani 1 1 d .
C152 C 0.0422(3) 0.30743(12) 0.22163(11) 0.0473(4) Uani 1 1 d .
H15A H -0.0727 0.3404 0.2394 0.071 Uiso 1 1 calc R
H15B H 0.0658 0.3191 0.1583 0.071 Uiso 1 1 calc R
H15C H 0.1467 0.3323 0.2568 0.071 Uiso 1 1 calc R
C16 C -0.0753(2) 0.07797(11) 0.33165(10) 0.0365(3) Uani 1 1 d .
H16 H -0.0717 0.0365 0.2814 0.044 Uiso 1 1 calc R
C17 C -0.1281(2) 0.04151(10) 0.41464(10) 0.0348(3) Uani 1 1 d .
H17 H -0.1606 -0.0247 0.4202 0.042 Uiso 1 1 calc R
C18 C -0.13361(19) 0.10180(9) 0.49002(9) 0.0291(3) Uani 1 1 d .
O181 O -0.19108(15) 0.07082(7) 0.57215(7) 0.0367(2) Uani 1 1 d .
H181 H -0.2092 0.0110 0.5708 0.055 Uiso 1 1 calc R
O100 O -0.7577(2) 0.61824(9) 0.41377(9) 0.0468(3) Uani 1 1 d .
H101 H -0.681(4) 0.6425(18) 0.3751(17) 0.072(7) Uiso 1 1 d .
H102 H -0.867(6) 0.630(3) 0.390(2) 0.122(12) Uiso 1 1 d .

loop_
_atom_site_aniso_label
_atom_site_aniso_U_11
_atom_site_aniso_U_22
_atom_site_aniso_U_33
_atom_site_aniso_U_23
_atom_site_aniso_U_13
_atom_site_aniso_U_12
N1 0.0374(6) 0.0219(5) 0.0297(6) -0.0002(4) -0.0015(5) 0.0010(5)
C2 0.0339(7) 0.0251(6) 0.0293(7) 0.0003(5) -0.0001(5) 0.0013(5)
O2 0.0587(6) 0.0317(5) 0.0283(5) 0.0013(4) -0.0064(5) 0.0013(5)
N3 0.0370(6) 0.0235(5) 0.0254(5) -0.0013(4) -0.0013(5) -0.0020(5)
C4 0.0361(7) 0.0242(6) 0.0296(7) -0.0006(5) 0.0027(6) -0.0029(5)
O41 0.0714(8) 0.0298(5) 0.0271(5) -0.0047(4) -0.0022(5) -0.0039(5)
C5 0.0347(7) 0.0257(6) 0.0272(7) -0.0014(5) 0.0017(6) -0.0008(5)
C6 0.0482(8) 0.0255(6) 0.0352(7) -0.0021(6) 0.0012(7) 0.0001(6)
C7 0.0513(9) 0.0266(7) 0.0396(8) 0.0044(6) -0.0001(7) 0.0041(7)
C8 0.0429(7) 0.0358(7) 0.0323(7) 0.0047(6) -0.0038(7) 0.0024(7)
C9 0.0338(7) 0.0305(7) 0.0286(6) -0.0018(6) -0.0014(6) -0.0014(5)
C10 0.0274(6) 0.0234(6) 0.0304(6) -0.0010(5) 0.0018(5) -0.0016(5)
C11 0.0291(6) 0.0272(6) 0.0241(6) -0.0012(5) -0.0010(5) -0.0029(5)
C12 0.0264(6) 0.0249(6) 0.0280(6) 0.0002(5) 0.0005(5) 0.0004(5)
C13 0.0254(6) 0.0245(6) 0.0320(6) -0.0028(6) -0.0024(5) 0.0020(5)
C14 0.0290(6) 0.0250(6) 0.0336(7) -0.0021(5) -0.0009(5) 0.0007(5)
C15 0.0323(7) 0.0344(7) 0.0317(7) -0.0032(6) -0.0008(6) 0.0022(6)
O151 0.0611(7) 0.0396(6) 0.0309(5) -0.0048(4) 0.0074(5) -0.0033(5)
C152 0.0638(10) 0.0420(8) 0.0360(8) 0.0048(7) 0.0002(7) -0.0007(9)
C16 0.0420(8) 0.0310(7) 0.0366(7) -0.0102(6) -0.0031(7) 0.0026(6)
C17 0.0381(7) 0.0240(6) 0.0423(8) -0.0054(6) -0.0051(6) 0.0007(6)
C18 0.0280(6) 0.0257(6) 0.0338(7) -0.0009(5) -0.0033(6) 0.0018(5)
O181 0.0498(6) 0.0241(5) 0.0362(5) 0.0011(4) -0.0009(5) -0.0042(4)
O100 0.0519(7) 0.0332(6) 0.0555(7) 0.0087(5) 0.0099(6) 0.0032(5)

loop_
_atom_type_symbol
_atom_type_description
_atom_type_scat_dispersion_real
_atom_type_scat_dispersion_imag
_atom_type_scat_source
C C 0.0181 0.0091 'International Tables Vol C Tables 4.2.6.8 and 6.1.1.4'
H H 0.0000 0.0000 'International Tables Vol C Tables 4.2.6.8 and 6.1.1.4'
N N 0.0311 0.0180 'International Tables Vol C Tables 4.2.6.8 and 6.1.1.4'
O O 0.0492 0.0322 'International Tables Vol C Tables 4.2.6.8 and 6.1.1.4'

loop_
_geom_angle_atom_site_label_1
_geom_angle_atom_site_label_2
_geom_angle_atom_site_label_3
_geom_angle
C2 N1 C12 111.83(11)
C2 N1 H1 123.0(12)
C12 N1 H1 125.1(12)
O2 C2 N1 127.90(13)
O2 C2 N3 128.20(12)
N1 C2 N3 103.90(11)
C2 N3 C11 110.52(11)
C2 N3 C4 136.95(12)
C11 N3 C4 112.53(11)
O41 C4 N3 125.52(13)
O41 C4 C5 130.92(12)
N3 C4 C5 103.56(11)
C6 C5 C10 122.16(13)
C6 C5 C4 127.61(12)
C10 C5 C4 110.16(11)
C7 C6 C5 117.87(13)
C7 C6 H6 121.1
C5 C6 H6 121.1
C6 C7 C8 120.46(13)
C6 C7 H7 119.8
C8 C7 H7 119.8
C9 C8 C7 121.75(13)
C9 C8 H8 119.1
C7 C8 H8 119.1
C8 C9 C10 118.44(13)
C8 C9 H9 120.8
C10 C9 H9 120.8
C9 C10 C5 119.29(12)
C9 C10 C11 133.44(12)
C5 C10 C11 107.18(12)
C12 C11 N3 107.37(11)
C12 C11 C10 146.06(13)
N3 C11 C10 106.49(11)
C11 C12 N1 106.38(11)
C11 C12 C13 131.47(12)
N1 C12 C13 121.96(11)
C18 C13 C14 119.53(12)
C18 C13 C12 121.04(12)
C14 C13 C12 119.39(11)
C15 C14 C13 120.26(13)
C15 C14 H14 119.9
C13 C14 H14 119.9
O151 C15 C14 124.28(13)
O151 C15 C16 115.79(12)
C14 C15 C16 119.91(13)
C15 O151 C152 117.29(12)
O151 C152 H15A 109.5
O151 C152 H15B 109.5
H15A C152 H15B 109.5
O151 C152 H15C 109.5
H15A C152 H15C 109.5
H15B C152 H15C 109.5
C17 C16 C15 120.18(13)
C17 C16 H16 119.9
C15 C16 H16 119.9
C16 C17 C18 120.73(12)
C16 C17 H17 119.6
C18 C17 H17 119.6
O181 C18 C17 123.18(12)
O181 C18 C13 117.47(12)
C17 C18 C13 119.34(12)
C18 O181 H181 109.5
H101 O100 H102 103(3)

loop_
_geom_bond_atom_site_label_1
_geom_bond_atom_site_label_2
_geom_bond_distance
N1 C2 1.3682(17)
N1 C12 1.4114(17)
N1 H1 0.88(2)
C2 O2 1.2224(17)
C2 N3 1.3913(17)
N3 C11 1.4103(17)
N3 C4 1.4113(17)
C4 O41 1.2149(17)
C4 C5 1.4783(18)
C5 C6 1.3874(19)
C5 C10 1.4077(18)
C6 C7 1.386(2)
C6 H6 0.9400
C7 C8 1.394(2)
C7 H7 0.9400
C8 C9 1.388(2)
C8 H8 0.9400
C9 C10 1.392(2)
C9 H9 0.9400
C10 C11 1.4537(18)
C11 C12 1.3538(18)
C12 C13 1.4650(18)
C13 C18 1.4045(18)
C13 C14 1.4055(19)
C14 C15 1.3847(19)
C14 H14 0.9400
C15 O151 1.3804(17)
C15 C16 1.394(2)
O151 C152 1.423(2)
C152 H15A 0.9700
C152 H15B 0.9700
C152 H15C 0.9700
C16 C17 1.383(2)
C16 H16 0.9400
C17 C18 1.3931(19)
C17 H17 0.9400
C18 O181 1.3559(17)
O181 H181 0.8300
O100 H101 0.86(3)
O100 H102 0.87(4)

loop_
_geom_torsion_atom_site_label_1
_geom_torsion_atom_site_label_2
_geom_torsion_atom_site_label_3
_geom_torsion_atom_site_label_4
_geom_torsion
C12 N1 C2 O2 179.60(14)
C12 N1 C2 N3 0.25(14)
O2 C2 N3 C11 -179.23(14)
N1 C2 N3 C11 0.12(14)
O2 C2 N3 C4 1.1(3)
N1 C2 N3 C4 -179.57(16)
C2 N3 C4 O41 1.4(3)
C11 N3 C4 O41 -178.24(14)
C2 N3 C4 C5 -177.93(15)
C11 N3 C4 C5 2.38(15)
O41 C4 C5 C6 -3.3(3)
N3 C4 C5 C6 176.03(14)
O41 C4 C5 C10 179.85(16)
N3 C4 C5 C10 -0.82(16)
C10 C5 C6 C7 1.6(2)
C4 C5 C6 C7 -174.89(14)
C5 C6 C7 C8 -0.9(2)
C6 C7 C8 C9 -0.5(2)
C7 C8 C9 C10 1.1(2)
C8 C9 C10 C5 -0.3(2)
C8 C9 C10 C11 175.67(14)
C6 C5 C10 C9 -1.0(2)
C4 C5 C10 C9 176.03(12)
C6 C5 C10 C11 -177.98(13)
C4 C5 C10 C11 -0.93(16)
C2 N3 C11 C12 -0.46(15)
C4 N3 C11 C12 179.32(12)
C2 N3 C11 C10 177.22(11)
C4 N3 C11 C10 -3.01(15)
C9 C10 C11 C12 2.0(3)
C5 C10 C11 C12 178.3(2)
C9 C10 C11 N3 -174.03(14)
C5 C10 C11 N3 2.33(14)
N3 C11 C12 N1 0.58(14)
C10 C11 C12 N1 -175.42(19)
N3 C11 C12 C13 -174.40(12)
C10 C11 C12 C13 9.6(3)
C2 N1 C12 C11 -0.54(15)
C2 N1 C12 C13 175.03(12)
C11 C12 C13 C18 -154.53(14)
N1 C12 C13 C18 31.15(18)
C11 C12 C13 C14 28.0(2)
N1 C12 C13 C14 -146.37(12)
C18 C13 C14 C15 -0.24(19)
C12 C13 C14 C15 177.32(12)
C13 C14 C15 O151 -179.67(13)
C13 C14 C15 C16 -1.7(2)
C14 C15 O151 C152 -12.1(2)
C16 C15 O151 C152 169.89(14)
O151 C15 C16 C17 -179.91(13)
C14 C15 C16 C17 2.0(2)
C15 C16 C17 C18 -0.2(2)
C16 C17 C18 O181 177.40(13)
C16 C17 C18 C13 -1.7(2)
C14 C13 C18 O181 -177.22(12)
C12 C13 C18 O181 5.26(18)
C14 C13 C18 C17 1.94(19)
C12 C13 C18 C17 -175.58(12)

loop_
_cod_related_entry_id
_cod_related_entry_code
_cod_related_entry_database
1 21151956 ChemSpider
